data_7055493
loop_
_publ_author_name
'Wu, Jin-Ting'
'Zhang, Jian-Guo'
'Yin, Xin'
'Wu, Le'

_publ_section_title
;
 Energetic salts based on 3-hydrazino-4-amino-1,2,4-triazole (HATr):
 synthesis and properties
;
_journal_issue 6
_journal_name_full 'New J. Chem.'
_journal_page_first 5414
_journal_paper_doi 10.1039/C6NJ00308G
_journal_volume 40
_journal_year 2016
_chemical_formula_sum 'C2 H8 N8 O6'
_chemical_formula_weight 240.16
_chemical_name_systematic
; 
 ? 
;
_space_group_IT_number 14
_symmetry_cell_setting monoclinic
_symmetry_space_group_name_Hall '-P 2ybc'
_symmetry_space_group_name_H-M 'P 1 21/c 1'
_atom_sites_solution_hydrogens geom
_atom_sites_solution_primary direct
_atom_sites_solution_secondary difmap
_audit_creation_method SHELXL-97
_audit_update_record
;
2016-01-28 deposited with the CCDC.
2016-04-18 downloaded from the CCDC.
;
_cell_angle_alpha 90.00
_cell_angle_beta 106.398(3)
_cell_angle_gamma 90.00
_cell_formula_units_Z 4
_cell_length_a 7.9601(18)
_cell_length_b 15.917(4)
_cell_length_c 7.0960(16)
_cell_measurement_reflns_used 2943
_cell_measurement_temperature 153(2)
_cell_measurement_theta_max 29.131
_cell_measurement_theta_min 2.559
_cell_volume 862.5(4)
_computing_cell_refinement 'CrystalClear (Rigaku Inc., 2008)'
_computing_data_collection 'CrystalClear (Rigaku Inc., 2008)'
_computing_data_reduction 'CrystalClear (Rigaku Inc., 2008)'
_computing_molecular_graphics 'Bruker SHELXTL'
_computing_publication_material 'Bruker SHELXTL'
_computing_structure_refinement 'SHELXL-97 (Sheldrick, 1997)'
_computing_structure_solution 'SHELXS-97 (Sheldrick, 1990)'
_diffrn_ambient_temperature 153(2)
_diffrn_detector_area_resol_mean 28.5714
_diffrn_measured_fraction_theta_full 0.998
_diffrn_measured_fraction_theta_max 0.998
_diffrn_measurement_device_type AFC10/Saturn724+
_diffrn_measurement_method 'phi and omega scans'
_diffrn_radiation_monochromator graphite
_diffrn_radiation_source 'Rotating Anode'
_diffrn_radiation_type MoK\a
_diffrn_radiation_wavelength 0.71073
_diffrn_reflns_av_R_equivalents 0.0267
_diffrn_reflns_av_unetI/netI 0.0265
_diffrn_reflns_limit_h_max 10
_diffrn_reflns_limit_h_min -10
_diffrn_reflns_limit_k_max 18
_diffrn_reflns_limit_k_min -21
_diffrn_reflns_limit_l_max 9
_diffrn_reflns_limit_l_min -9
_diffrn_reflns_number 8609
_diffrn_reflns_theta_full 29.13
_diffrn_reflns_theta_max 29.13
_diffrn_reflns_theta_min 2.56
_diffrn_standards_decay_% 0
_diffrn_standards_interval_count 0
_diffrn_standards_interval_time 0
_diffrn_standards_number 0
_exptl_absorpt_coefficient_mu 0.176
_exptl_absorpt_correction_T_max 0.9623
_exptl_absorpt_correction_T_min 0.9393
_exptl_absorpt_correction_type multi-scan
_exptl_crystal_colour Colorless
_exptl_crystal_density_diffrn 1.850
_exptl_crystal_density_method 'not measured'
_exptl_crystal_description Prism
_exptl_crystal_F_000 496
_exptl_crystal_size_max 0.36
_exptl_crystal_size_mid 0.30
_exptl_crystal_size_min 0.22
_refine_diff_density_max 0.337
_refine_diff_density_min -0.272
_refine_diff_density_rms 0.048
_refine_ls_extinction_coef 0.016(2)
_refine_ls_extinction_expression Fc^*^=kFc[1+0.001xFc^2^\l^3^/sin(2\q)]^-1/4^
_refine_ls_extinction_method SHELXL
_refine_ls_goodness_of_fit_ref 1.002
_refine_ls_hydrogen_treatment mixed
_refine_ls_matrix_type full
_refine_ls_number_parameters 174
_refine_ls_number_reflns 2316
_refine_ls_number_restraints 0
_refine_ls_restrained_S_all 1.002
_refine_ls_R_factor_all 0.0411
_refine_ls_R_factor_gt 0.0342
_refine_ls_shift/su_max 0.001
_refine_ls_shift/su_mean 0.000
_refine_ls_structure_factor_coef Fsqd
_refine_ls_weighting_details 'calc w=1/[\s^2^(Fo^2^)+(0.0286P)^2^+0.5060P] where P=(Fo^2^+2Fc^2^)/3'
_refine_ls_weighting_scheme calc
_refine_ls_wR_factor_gt 0.0754
_refine_ls_wR_factor_ref 0.0790
_reflns_number_gt 2043
_reflns_number_total 2316
_reflns_threshold_expression >2sigma(I)
_cod_data_source_file c6nj00308g1.cif
_cod_data_source_block bn2551
_cod_depositor_comments
;
The following automatic conversions were performed:

'_symmetry_cell_setting' value 'Monoclinic' changed to 'monoclinic'
according to
/usr/data/users/saulius/crontab/automatic-downloads/rss-feeds/RSC/lib/dictionaries/cif_core.dic
dictionary named 'cif_core.dic' version 2.4.2 from 2011-04-26.

Automatic conversion script
Id: cif_fix_values 4268 2015-11-12 08:31:59Z antanas 

 Adding full bibliography for 7055491--7055495.cif.

The following automatic conversions were performed:

'_exptl_absorpt_correction_type' value 'Multi-scans' was replaced
with the value 'multi-scan' as specified in the replacement file
'src/cod-tools/trunk/data/replacement-values/replacement_values.lst'.

Automatic conversion script
Id: cif_fix_values 5376 2017-05-30 11:51:03Z andrius 
;
_cod_original_cell_volume 862.5(3)
_cod_original_sg_symbol_H-M P2(1)/c
_cod_database_code 7055493

loop_
_symmetry_equiv_pos_as_xyz
'x, y, z'
'-x, y+1/2, -z+1/2'
'-x, -y, -z'
'x, -y-1/2, z-1/2'

loop_
_atom_site_label
_atom_site_type_symbol
_atom_site_fract_x
_atom_site_fract_y
_atom_site_fract_z
_atom_site_U_iso_or_equiv
_atom_site_adp_type
_atom_site_occupancy
_atom_site_symmetry_multiplicity
_atom_site_calc_flag
_atom_site_refinement_flags
N1 N 0.21159(14) 0.04354(7) 0.02272(15) 0.0162(2) Uani 1 1 d .
N2 N 0.32131(13) 0.04970(7) 0.21112(15) 0.0151(2) Uani 1 1 d .
N3 N 0.15553(13) 0.16293(6) 0.12367(14) 0.0126(2) Uani 1 1 d .
N4 N 0.07971(14) 0.24011(7) 0.15144(16) 0.0164(2) Uani 1 1 d .
N5 N 0.34551(13) 0.15853(7) 0.45117(15) 0.0133(2) Uani 1 1 d .
N8 N 0.84494(13) 0.07362(7) 0.42656(15) 0.0153(2) Uani 1 1 d .
C1 C 0.11412(16) 0.11027(8) -0.03041(18) 0.0153(2) Uani 1 1 d .
H1 H 0.0305 0.1197 -0.1537 0.018 Uiso 1 1 calc R
C2 C 0.28229(15) 0.12344(7) 0.26805(17) 0.0125(2) Uani 1 1 d .
N6 N 0.46735(14) 0.10571(7) 0.58746(16) 0.0152(2) Uani 1 1 d .
N7 N 0.63161(14) 0.17979(6) 1.03732(15) 0.0152(2) Uani 1 1 d .
O1 O 0.46896(11) 0.17783(6) 0.93968(13) 0.0174(2) Uani 1 1 d .
O2 O 0.73651(12) 0.13595(6) 0.97939(13) 0.0191(2) Uani 1 1 d .
O3 O 0.67947(14) 0.22541(7) 1.18264(15) 0.0302(3) Uani 1 1 d .
O4 O 0.81560(13) 0.10991(6) 0.57162(14) 0.0233(2) Uani 1 1 d .
O5 O 0.72635(12) 0.02775(6) 0.31969(13) 0.0213(2) Uani 1 1 d .
O6 O 0.98504(13) 0.08343(7) 0.38857(16) 0.0291(3) Uani 1 1 d .
H1N H 0.221(2) 0.0012(12) -0.053(3) 0.034(5) Uiso 1 1 d .
H4A H 0.087(2) 0.2741(11) 0.054(3) 0.025(4) Uiso 1 1 d .
H4B H -0.036(3) 0.2292(11) 0.131(3) 0.034(5) Uiso 1 1 d .
H5 H 0.384(2) 0.2099(11) 0.454(2) 0.022(4) Uiso 1 1 d .
H6A H 0.414(2) 0.0538(11) 0.593(2) 0.027(4) Uiso 1 1 d .
H6B H 0.578(3) 0.1004(11) 0.564(3) 0.037(5) Uiso 1 1 d .
H6C H 0.484(2) 0.1305(11) 0.714(3) 0.029(4) Uiso 1 1 d .

loop_
_atom_site_aniso_label
_atom_site_aniso_U_11
_atom_site_aniso_U_22
_atom_site_aniso_U_33
_atom_site_aniso_U_23
_atom_site_aniso_U_13
_atom_site_aniso_U_12
N1 0.0164(5) 0.0171(5) 0.0145(5) -0.0038(4) 0.0031(4) -0.0007(4)
N2 0.0144(5) 0.0161(5) 0.0140(5) -0.0012(4) 0.0025(4) -0.0002(4)
N3 0.0118(5) 0.0131(5) 0.0128(5) 0.0004(4) 0.0031(4) 0.0001(4)
N4 0.0158(5) 0.0134(5) 0.0197(5) 0.0007(4) 0.0044(4) 0.0029(4)
N5 0.0134(5) 0.0118(5) 0.0129(5) 0.0004(4) 0.0007(4) -0.0002(4)
N8 0.0126(5) 0.0173(5) 0.0158(5) 0.0021(4) 0.0038(4) -0.0008(4)
C1 0.0143(6) 0.0177(6) 0.0135(5) -0.0008(4) 0.0031(4) -0.0023(4)
C2 0.0104(5) 0.0140(5) 0.0138(5) 0.0008(4) 0.0046(4) -0.0022(4)
N6 0.0156(5) 0.0152(5) 0.0127(5) 0.0006(4) 0.0007(4) 0.0001(4)
N7 0.0172(5) 0.0125(5) 0.0151(5) 0.0009(4) 0.0032(4) 0.0007(4)
O1 0.0127(4) 0.0191(5) 0.0194(4) -0.0012(3) 0.0029(3) 0.0000(3)
O2 0.0180(4) 0.0193(5) 0.0211(5) 0.0019(4) 0.0072(4) 0.0057(3)
O3 0.0333(6) 0.0267(5) 0.0238(5) -0.0128(4) -0.0031(4) 0.0033(4)
O4 0.0242(5) 0.0286(5) 0.0162(4) -0.0063(4) 0.0043(4) -0.0021(4)
O5 0.0231(5) 0.0224(5) 0.0170(5) -0.0027(4) 0.0034(4) -0.0081(4)
O6 0.0154(5) 0.0394(6) 0.0360(6) 0.0136(5) 0.0129(4) 0.0015(4)

loop_
_atom_type_symbol
_atom_type_description
_atom_type_scat_dispersion_real
_atom_type_scat_dispersion_imag
_atom_type_scat_source
C C 0.0033 0.0016 'International Tables Vol C Tables 4.2.6.8 and 6.1.1.4'
H H 0.0000 0.0000 'International Tables Vol C Tables 4.2.6.8 and 6.1.1.4'
N N 0.0061 0.0033 'International Tables Vol C Tables 4.2.6.8 and 6.1.1.4'
O O 0.0106 0.0060 'International Tables Vol C Tables 4.2.6.8 and 6.1.1.4'

loop_
_geom_angle_atom_site_label_1
_geom_angle_atom_site_label_2
_geom_angle_atom_site_label_3
_geom_angle
C1 N1 N2 112.58(10)
C1 N1 H1N 126.3(12)
N2 N1 H1N 120.6(12)
C2 N2 N1 102.88(10)
C1 N3 C2 106.38(10)
C1 N3 N4 130.00(10)
C2 N3 N4 123.37(10)
N3 N4 H4A 107.1(11)
N3 N4 H4B 105.5(12)
H4A N4 H4B 106.3(15)
C2 N5 N6 113.42(10)
C2 N5 H5 115.7(11)
N6 N5 H5 111.8(11)
O6 N8 O4 120.70(11)
O6 N8 O5 120.83(11)
O4 N8 O5 118.47(10)
N1 C1 N3 106.46(11)
N1 C1 H1 126.8
N3 C1 H1 126.8
N2 C2 N3 111.70(10)
N2 C2 N5 127.04(11)
N3 C2 N5 121.11(11)
N5 N6 H6A 108.5(10)
N5 N6 H6B 114.8(11)
H6A N6 H6B 112.8(15)
N5 N6 H6C 106.3(10)
H6A N6 H6C 105.6(14)
H6B N6 H6C 108.2(15)
O3 N7 O2 122.02(11)
O3 N7 O1 119.52(11)
O2 N7 O1 118.45(10)

loop_
_geom_bond_atom_site_label_1
_geom_bond_atom_site_label_2
_geom_bond_distance
N1 C1 1.3065(16)
N1 N2 1.3785(15)
N1 H1N 0.878(19)
N2 C2 1.3071(16)
N3 C1 1.3429(16)
N3 C2 1.3708(15)
N3 N4 1.4068(14)
N4 H4A 0.894(18)
N4 H4B 0.908(19)
N5 C2 1.3728(15)
N5 N6 1.4329(14)
N5 H5 0.871(17)
N8 O6 1.2290(14)
N8 O4 1.2584(14)
N8 O5 1.2629(13)
C1 H1 0.9500
N6 H6A 0.936(18)
N6 H6B 0.949(19)
N6 H6C 0.954(18)
N7 O3 1.2304(14)
N7 O2 1.2438(14)
N7 O1 1.2848(14)

loop_
_geom_torsion_atom_site_label_1
_geom_torsion_atom_site_label_2
_geom_torsion_atom_site_label_3
_geom_torsion_atom_site_label_4
_geom_torsion
C1 N1 N2 C2 0.70(13)
N2 N1 C1 N3 -0.61(14)
C2 N3 C1 N1 0.26(13)
N4 N3 C1 N1 -173.94(11)
N1 N2 C2 N3 -0.51(13)
N1 N2 C2 N5 175.05(11)
C1 N3 C2 N2 0.18(13)
N4 N3 C2 N2 174.87(10)
C1 N3 C2 N5 -175.69(10)
N4 N3 C2 N5 -1.00(17)
N6 N5 C2 N2 0.33(17)
N6 N5 C2 N3 175.51(10)
